data_2240377
loop_
_publ_author_name
'Bugenhagen, Bernhard'
'Munk, Ariane'
'Vill, Volkmar'
'Al Jasem, Yosef'
'Thiemann, Thies'

_publ_section_title
;
 Crystal structure of cholest-5-en-3\b-yl
 3-(2,4-dimethoxy-3-methylphenyl)prop-2-enoate
;
_journal_coeditor_code SU5049
_journal_issue 2
_journal_name_full 'Acta Crystallographica Section E'
_journal_page_first o92
_journal_page_last o93
_journal_paper_doi 10.1107/S2056989014028278
_journal_volume 71
_journal_year 2015
_chemical_formula_iupac 'C39 H58 O4'
_chemical_formula_moiety 'C39 H58 O4'
_chemical_formula_sum 'C39 H58 O4'
_chemical_formula_weight 590.85
_chemical_melting_point 503
_chemical_name_common 'Cholesteryl 2,4-dimethoxy-3-methylcinnamate'
_chemical_name_systematic
;
Cholest-5-en-3\b-yl 3-(2,4-dimethoxy-3-methylphenyl)prop-2-enoate
;
_space_group_crystal_system orthorhombic
_space_group_IT_number 19
_space_group_name_Hall 'P 2ac 2ab'
_space_group_name_H-M_alt 'P 21 21 21'
_symmetry_space_group_name_Hall 'P 2ac 2ab'
_symmetry_space_group_name_H-M 'P 21 21 21'
_atom_sites_solution_hydrogens geom
_atom_sites_solution_primary direct
_atom_sites_solution_secondary difmap
_audit_creation_method
;
  Olex2 1.1
  (compiled Nov  1 2011 20:42:30, GUI svn.r3906)
;
_cell_angle_alpha 90.00
_cell_angle_beta 90.00
_cell_angle_gamma 90.00
_cell_formula_units_Z 4
_cell_length_a 9.4626(6)
_cell_length_b 12.2687(8)
_cell_length_c 29.6074(18)
_cell_measurement_reflns_used 4605
_cell_measurement_temperature 100
_cell_measurement_theta_max 20.431
_cell_measurement_theta_min 2.260
_cell_volume 3437.2(4)
_computing_cell_refinement
;
SAINT (Bruker, 2009)
;
_computing_data_collection
;
APEX2 (Bruker, 2009)
;
_computing_data_reduction
;
SAINT (Bruker, 2009)
;
_computing_molecular_graphics
;
PLATON (Spek, 2009) and Mercury (Macrae <i>et al.</i>,  2008)
;
_computing_publication_material
;
OLEX2 (Dolomanov <i>et al.</i>,  2009)
;
_computing_structure_refinement
;
SHELXL97 (Sheldrick, 2008)
;
_computing_structure_solution
;
SHELXS97 (Sheldrick, 2008)
;
_diffrn_ambient_temperature 100
_diffrn_detector_area_resol_mean 8
_diffrn_measured_fraction_theta_full 0.990
_diffrn_measured_fraction_theta_max 0.990
_diffrn_measurement_device_type 'Bruker SMART APEX CCD area-detector'
_diffrn_measurement_method '\w and \f scans'
_diffrn_radiation_monochromator multi-layer
_diffrn_radiation_type 'MO K\a'
_diffrn_radiation_wavelength 0.71073
_diffrn_reflns_av_R_equivalents 0.0522
_diffrn_reflns_limit_h_max 12
_diffrn_reflns_limit_h_min -12
_diffrn_reflns_limit_k_max 15
_diffrn_reflns_limit_k_min -15
_diffrn_reflns_limit_l_max 38
_diffrn_reflns_limit_l_min -38
_diffrn_reflns_number 33550
_diffrn_reflns_theta_full 27.50
_diffrn_reflns_theta_max 27.50
_diffrn_reflns_theta_min 2.16
_exptl_absorpt_coefficient_mu 0.072
_exptl_absorpt_correction_T_max 0.7457
_exptl_absorpt_correction_T_min 0.7018
_exptl_absorpt_correction_type multi-scan
_exptl_absorpt_process_details
;
(SADABS; Bruker, 2009)
;
_exptl_crystal_colour colourless
_exptl_crystal_density_diffrn 1.142
_exptl_crystal_density_method 'not measured'
_exptl_crystal_description needle
_exptl_crystal_F_000 1296
_exptl_crystal_size_max 0.25
_exptl_crystal_size_mid 0.07
_exptl_crystal_size_min 0.07
_refine_diff_density_max 0.562
_refine_diff_density_min -0.203
_refine_ls_extinction_method none
_refine_ls_goodness_of_fit_ref 1.030
_refine_ls_hydrogen_treatment constr
_refine_ls_matrix_type full
_refine_ls_number_parameters 396
_refine_ls_number_reflns 4399
_refine_ls_number_restraints 0
_refine_ls_restrained_S_all 1.030
_refine_ls_R_factor_all 0.0634
_refine_ls_R_factor_gt 0.0459
_refine_ls_shift/su_max 0.001
_refine_ls_shift/su_mean 0.000
_refine_ls_structure_factor_coef Fsqd
_refine_ls_weighting_details 'calc w=1/[\s^2^(Fo^2^)+(0.0454P)^2^+1.4494P] where P=(Fo^2^+2Fc^2^)/3'
_refine_ls_weighting_scheme calc
_refine_ls_wR_factor_gt 0.1010
_refine_ls_wR_factor_ref 0.1120
_reflns_number_gt 3563
_reflns_number_total 4399
_reflns_threshold_expression I>2sigma(I)
_cod_data_source_file su5049sup1.cf
_cod_data_source_block I
_cod_database_code 2240377
_cod_database_fobs_code 2240377

loop_
_space_group_symop_id
_space_group_symop_operation_xyz
1 'x, y, z'
2 '-x+1/2, -y, z+1/2'
3 'x+1/2, -y+1/2, -z'
4 '-x, y+1/2, -z+1/2'

loop_
_atom_site_type_symbol
_atom_site_label
_atom_site_fract_x
_atom_site_fract_y
_atom_site_fract_z
_atom_site_U_iso_or_equiv
_atom_site_adp_type
_atom_site_calc_flag
_atom_site_refinement_flags
_atom_site_occupancy
_atom_site_symmetry_multiplicity
C C1 0.3236(3) 0.9302(2) 0.48990(8) 0.0265(6) Uani d . 1 1
C C10 0.4360(3) 0.8630(2) 0.46390(8) 0.0231(6) Uani d . 1 1
C C11 0.3496(3) 0.9329(2) 0.38602(8) 0.0275(6) Uani d . 1 1
C C12 0.3055(3) 0.9041(2) 0.33754(8) 0.0278(6) Uani d . 1 1
C C13 0.4131(3) 0.8268(2) 0.31576(8) 0.0228(6) Uani d . 1 1
C C14 0.4170(3) 0.7240(2) 0.34577(8) 0.0242(6) Uani d . 1 1
C C15 0.5026(3) 0.6419(2) 0.31835(8) 0.0264(6) Uani d . 1 1
C C16 0.4683(3) 0.6701(2) 0.26855(8) 0.0267(6) Uani d . 1 1
C C17 0.3738(3) 0.7732(2) 0.26950(8) 0.0239(6) Uani d . 1 1
C C18 0.5575(3) 0.8817(2) 0.31194(9) 0.0260(6) Uani d . 1 1
C C19 0.5755(3) 0.9279(2) 0.45997(9) 0.0286(6) Uani d . 1 1
C C2 0.3567(3) 0.9469(2) 0.54015(9) 0.0284(6) Uani d . 1 1
C C20 0.3855(3) 0.8421(2) 0.22638(8) 0.0235(6) Uani d . 1 1
C C21 0.2799(3) 0.9367(2) 0.22650(9) 0.0283(6) Uani d . 1 1
C C22 0.3674(3) 0.7725(2) 0.18347(8) 0.0280(6) Uani d . 1 1
C C23 0.4106(3) 0.8306(2) 0.14017(8) 0.0319(7) Uani d . 1 1
C C24 0.4104(4) 0.7584(2) 0.09850(8) 0.0345(7) Uani d . 1 1
C C25 0.4636(4) 0.8142(3) 0.05567(9) 0.0349(7) Uani d . 1 1
C C26 0.6193(4) 0.8428(3) 0.05855(11) 0.0492(9) Uani d . 1 1
C C27 0.4329(6) 0.7462(4) 0.01422(10) 0.0776(16) Uani d . 1 1
C C28 0.4001(3) 0.7813(2) 0.64075(9) 0.0253(6) Uani d . 1 1
C C29 0.4332(3) 0.8217(2) 0.68646(8) 0.0256(6) Uani d . 1 1
C C3 0.3759(3) 0.8379(2) 0.56332(8) 0.0256(6) Uani d . 1 1
C C30 0.4294(3) 0.7554(2) 0.72230(8) 0.0224(5) Uani d . 1 1
C C31 0.4576(3) 0.7846(2) 0.76936(8) 0.0225(5) Uani d . 1 1
C C32 0.4539(3) 0.7051(2) 0.80346(8) 0.0215(5) Uani d . 1 1
C C33 0.4829(3) 0.7288(2) 0.84855(8) 0.0231(6) Uani d . 1 1
C C34 0.5126(3) 0.8372(2) 0.85963(8) 0.0239(6) Uani d . 1 1
C C35 0.5165(3) 0.9187(2) 0.82683(8) 0.0252(6) Uani d . 1 1
C C36 0.4898(3) 0.8915(2) 0.78239(8) 0.0257(6) Uani d . 1 1
C C37 0.2873(3) 0.5625(3) 0.80063(10) 0.0344(7) Uani d . 1 1
C C38 0.4917(3) 0.6416(2) 0.88433(8) 0.0287(6) Uani d . 1 1
C C39 0.5834(4) 0.9622(2) 0.91719(10) 0.0398(8) Uani d . 1 1
C C4 0.4913(3) 0.7723(2) 0.54083(8) 0.0263(6) Uani d . 1 1
C C5 0.4638(3) 0.7582(2) 0.49066(8) 0.0239(6) Uani d . 1 1
C C6 0.4669(3) 0.6604(2) 0.47162(8) 0.0259(6) Uani d . 1 1
C C7 0.4521(3) 0.6396(2) 0.42197(8) 0.0290(6) Uani d . 1 1
C C8 0.4648(3) 0.7443(2) 0.39412(8) 0.0233(6) Uani d . 1 1
C C9 0.3748(3) 0.8333(2) 0.41646(8) 0.0238(6) Uani d . 1 1
H H11A 0.2749 0.9788 0.3998 0.033 Uiso calc R 1 1
H H11B 0.4373 0.9768 0.3849 0.033 Uiso calc R 1 1
H H12A 0.2113 0.8690 0.3379 0.033 Uiso calc R 1 1
H H12B 0.2984 0.9716 0.3194 0.033 Uiso calc R 1 1
H H14 0.3181 0.6954 0.3474 0.029 Uiso calc R 1 1
H H15A 0.4737 0.5663 0.3256 0.032 Uiso calc R 1 1
H H15B 0.6050 0.6499 0.3245 0.032 Uiso calc R 1 1
H H16A 0.5563 0.6846 0.2515 0.032 Uiso calc R 1 1
H H16B 0.4178 0.6089 0.2539 0.032 Uiso calc R 1 1
H H17 0.2736 0.7480 0.2718 0.029 Uiso calc R 1 1
H H18A 0.5943 0.8968 0.3422 0.039 Uiso calc R 1 1
H H18B 0.5479 0.9503 0.2952 0.039 Uiso calc R 1 1
H H18C 0.6228 0.8334 0.2959 0.039 Uiso calc R 1 1
H H19A 0.6409 0.8888 0.4400 0.043 Uiso calc R 1 1
H H19B 0.6181 0.9356 0.4900 0.043 Uiso calc R 1 1
H H19C 0.5560 1.0002 0.4474 0.043 Uiso calc R 1 1
H H1A 0.3144 1.0025 0.4754 0.032 Uiso calc R 1 1
H H1B 0.2312 0.8929 0.4872 0.032 Uiso calc R 1 1
H H20 0.4826 0.8742 0.2256 0.028 Uiso calc R 1 1
H H21A 0.1861 0.9095 0.2349 0.042 Uiso calc R 1 1
H H21B 0.2756 0.9693 0.1963 0.042 Uiso calc R 1 1
H H21C 0.3103 0.9919 0.2484 0.042 Uiso calc R 1 1
H H22A 0.4247 0.7054 0.1866 0.034 Uiso calc R 1 1
H H22B 0.2671 0.7503 0.1809 0.034 Uiso calc R 1 1
H H23A 0.3453 0.8924 0.1350 0.038 Uiso calc R 1 1
H H23B 0.5066 0.8611 0.1443 0.038 Uiso calc R 1 1
H H24A 0.3128 0.7323 0.0932 0.041 Uiso calc R 1 1
H H24B 0.4702 0.6938 0.1045 0.041 Uiso calc R 1 1
H H25 0.4103 0.8841 0.0524 0.042 Uiso calc R 1 1
H H26A 0.6355 0.8900 0.0847 0.074 Uiso calc R 1 1
H H26B 0.6480 0.8809 0.0310 0.074 Uiso calc R 1 1
H H26C 0.6748 0.7758 0.0618 0.074 Uiso calc R 1 1
H H27A 0.4889 0.6790 0.0153 0.116 Uiso calc R 1 1
H H27B 0.4578 0.7876 -0.0129 0.116 Uiso calc R 1 1
H H27C 0.3321 0.7278 0.0134 0.116 Uiso calc R 1 1
H H29 0.4576 0.8961 0.6905 0.031 Uiso calc R 1 1
H H2A 0.4440 0.9907 0.5433 0.034 Uiso calc R 1 1
H H2B 0.2784 0.9873 0.5547 0.034 Uiso calc R 1 1
H H3 0.2851 0.7962 0.5622 0.031 Uiso calc R 1 1
H H30 0.4059 0.6813 0.7166 0.027 Uiso calc R 1 1
H H35 0.5372 0.9919 0.8349 0.030 Uiso calc R 1 1
H H36 0.4935 0.9469 0.7600 0.031 Uiso calc R 1 1
H H37A 0.2203 0.6075 0.7836 0.052 Uiso calc R 1 1
H H37B 0.2683 0.5697 0.8330 0.052 Uiso calc R 1 1
H H37C 0.2767 0.4860 0.7917 0.052 Uiso calc R 1 1
H H38A 0.5758 0.6538 0.9030 0.043 Uiso calc R 1 1
H H38B 0.4981 0.5699 0.8699 0.043 Uiso calc R 1 1
H H38C 0.4071 0.6445 0.9034 0.043 Uiso calc R 1 1
H H39A 0.6663 0.9831 0.8994 0.060 Uiso calc R 1 1
H H39B 0.6076 0.9631 0.9494 0.060 Uiso calc R 1 1
H H39C 0.5063 1.0137 0.9115 0.060 Uiso calc R 1 1
H H4A 0.4973 0.6997 0.5553 0.032 Uiso calc R 1 1
H H4B 0.5830 0.8096 0.5452 0.032 Uiso calc R 1 1
H H6 0.4794 0.5991 0.4908 0.031 Uiso calc R 1 1
H H7A 0.3591 0.6056 0.4160 0.035 Uiso calc R 1 1
H H7B 0.5262 0.5877 0.4123 0.035 Uiso calc R 1 1
H H8 0.5659 0.7682 0.3939 0.028 Uiso calc R 1 1
H H9 0.2799 0.8001 0.4220 0.029 Uiso calc R 1 1
O O1 0.4114(2) 0.86254(15) 0.61032(6) 0.0278(4) Uani d . 1 1
O O2 0.3647(2) 0.68939(15) 0.63125(6) 0.0299(5) Uani d . 1 1
O O3 0.4279(2) 0.59773(14) 0.79131(6) 0.0237(4) Uani d . 1 1
O O4 0.5397(2) 0.85517(14) 0.90460(6) 0.0304(5) Uani d . 1 1

loop_
_atom_site_aniso_label
_atom_site_aniso_U_11
_atom_site_aniso_U_22
_atom_site_aniso_U_33
_atom_site_aniso_U_12
_atom_site_aniso_U_13
_atom_site_aniso_U_23
C1 0.0330(16) 0.0255(14) 0.0212(13) 0.0032(12) 0.0000(11) -0.0011(11)
C10 0.0248(14) 0.0223(13) 0.0222(12) 0.0015(11) -0.0009(11) 0.0022(10)
C11 0.0340(16) 0.0267(14) 0.0219(13) 0.0069(13) 0.0003(11) -0.0004(11)
C12 0.0317(16) 0.0291(15) 0.0226(13) 0.0047(13) -0.0003(12) 0.0012(12)
C13 0.0242(13) 0.0231(13) 0.0211(12) 0.0016(11) 0.0006(11) 0.0012(11)
C14 0.0292(14) 0.0220(13) 0.0213(12) -0.0011(12) 0.0021(11) 0.0002(10)
C15 0.0348(16) 0.0225(13) 0.0218(12) 0.0009(12) 0.0019(11) -0.0006(11)
C16 0.0332(15) 0.0240(13) 0.0228(12) 0.0006(12) 0.0024(12) -0.0017(11)
C17 0.0245(14) 0.0238(13) 0.0234(12) -0.0008(12) 0.0003(11) -0.0013(11)
C18 0.0305(15) 0.0230(13) 0.0246(13) -0.0021(12) -0.0027(12) 0.0028(11)
C19 0.0339(16) 0.0266(14) 0.0254(13) -0.0057(13) -0.0012(12) 0.0020(11)
C2 0.0391(16) 0.0229(14) 0.0233(13) 0.0057(13) 0.0011(12) 0.0006(11)
C20 0.0217(13) 0.0269(14) 0.0219(12) -0.0029(11) -0.0013(11) -0.0002(11)
C21 0.0301(15) 0.0274(15) 0.0273(13) -0.0013(12) -0.0038(12) 0.0016(12)
C22 0.0324(15) 0.0282(14) 0.0233(13) -0.0012(13) -0.0023(12) -0.0020(12)
C23 0.0379(17) 0.0343(15) 0.0236(13) -0.0024(14) -0.0013(12) -0.0033(12)
C24 0.0469(19) 0.0323(16) 0.0243(13) -0.0058(14) -0.0044(13) -0.0014(12)
C25 0.0486(19) 0.0333(16) 0.0227(13) -0.0015(15) -0.0017(14) 0.0005(12)
C26 0.048(2) 0.066(2) 0.0335(16) 0.0039(19) 0.0100(15) -0.0044(17)
C27 0.144(5) 0.067(3) 0.0216(16) -0.045(3) -0.004(2) -0.0024(18)
C28 0.0277(15) 0.0250(14) 0.0231(13) 0.0035(12) 0.0015(11) 0.0016(11)
C29 0.0283(14) 0.0237(13) 0.0249(13) 0.0001(12) 0.0012(11) -0.0014(11)
C3 0.0334(15) 0.0259(14) 0.0174(12) -0.0022(12) -0.0031(11) 0.0014(11)
C30 0.0232(13) 0.0226(13) 0.0215(12) 0.0015(11) 0.0028(11) -0.0017(11)
C31 0.0220(13) 0.0233(13) 0.0222(12) 0.0018(11) 0.0018(11) -0.0003(10)
C32 0.0223(13) 0.0192(13) 0.0231(12) 0.0011(11) 0.0013(11) -0.0020(10)
C33 0.0253(14) 0.0214(13) 0.0227(12) 0.0016(12) 0.0003(11) 0.0005(10)
C34 0.0283(14) 0.0240(13) 0.0194(11) 0.0028(12) 0.0017(11) -0.0032(10)
C35 0.0344(15) 0.0168(12) 0.0245(12) 0.0018(12) -0.0009(12) -0.0026(10)
C36 0.0331(16) 0.0211(13) 0.0230(12) 0.0024(12) 0.0022(12) 0.0018(11)
C37 0.0279(16) 0.0366(17) 0.0387(16) -0.0086(14) 0.0036(13) -0.0003(14)
C38 0.0382(16) 0.0252(13) 0.0227(12) -0.0004(13) -0.0016(12) 0.0026(11)
C39 0.066(2) 0.0264(15) 0.0270(14) -0.0051(16) -0.0106(15) -0.0039(12)
C4 0.0308(15) 0.0248(13) 0.0233(12) 0.0004(12) -0.0009(12) 0.0027(11)
C5 0.0246(14) 0.0248(13) 0.0223(12) 0.0007(12) 0.0013(11) 0.0028(11)
C6 0.0325(15) 0.0230(13) 0.0222(12) 0.0024(12) 0.0006(11) 0.0062(11)
C7 0.0394(17) 0.0219(14) 0.0257(13) 0.0007(13) 0.0032(12) 0.0016(11)
C8 0.0283(14) 0.0222(13) 0.0194(11) -0.0013(12) 0.0004(11) 0.0021(10)
C9 0.0262(14) 0.0239(13) 0.0211(12) -0.0010(12) 0.0011(11) 0.0011(11)
O1 0.0404(12) 0.0245(10) 0.0186(8) -0.0014(9) -0.0025(8) 0.0015(7)
O2 0.0406(12) 0.0248(10) 0.0244(9) -0.0029(9) -0.0005(9) 0.0003(8)
O3 0.0261(10) 0.0201(9) 0.0250(9) -0.0021(8) 0.0016(8) -0.0009(7)
O4 0.0490(13) 0.0220(9) 0.0200(9) -0.0010(10) -0.0042(9) -0.0020(7)

loop_
_atom_type_symbol
_atom_type_description
_atom_type_scat_dispersion_real
_atom_type_scat_dispersion_imag
_atom_type_scat_source
C C 0.0033 0.0000 'International Tables Vol C Tables 4.2.6.8 and 6.1.1.4'
H H 0.0000 0.0000 'International Tables Vol C Tables 4.2.6.8 and 6.1.1.4'
O O 0.0106 0.0000 'International Tables Vol C Tables 4.2.6.8 and 6.1.1.4'

loop_
_geom_angle_atom_site_label_1
_geom_angle_atom_site_label_2
_geom_angle_atom_site_label_3
_geom_angle
C28 O1 C3 117.7(2)
O1 C3 H3 109.5
O1 C3 C4 111.3(2)
O1 C3 C2 106.0(2)
C4 C3 H3 109.5
C4 C3 C2 110.9(2)
C2 C3 H3 109.5
C29 C30 H30 116.5
C29 C30 C31 127.0(2)
C31 C30 H30 116.5
C35 C34 C33 121.6(2)
O4 C34 C33 114.7(2)
O4 C34 C35 123.7(2)
C14 C8 H8 109.0
C14 C8 C7 110.2(2)
C14 C8 C9 110.9(2)
C7 C8 H8 109.0
C7 C8 C9 108.8(2)
C9 C8 H8 109.0
C8 C14 H14 106.9
C8 C14 C15 116.8(2)
C8 C14 C13 114.5(2)
C15 C14 H14 106.9
C15 C14 C13 104.2(2)
C13 C14 H14 106.9
O1 C28 C29 110.4(2)
O2 C28 O1 123.8(2)
O2 C28 C29 125.8(2)
C30 C29 C28 121.2(2)
C30 C29 H29 119.4
C28 C29 H29 119.4
C14 C15 H15A 110.9
C14 C15 H15B 110.9
C14 C15 C16 104.3(2)
H15A C15 H15B 108.9
C16 C15 H15A 110.9
C16 C15 H15B 110.9
C8 C7 H7A 109.2
C8 C7 H7B 109.2
H7A C7 H7B 107.9
C6 C7 C8 112.2(2)
C6 C7 H7A 109.2
C6 C7 H7B 109.2
C7 C6 H6 117.7
C5 C6 C7 124.7(2)
C5 C6 H6 117.7
C36 C31 C30 122.1(2)
C36 C31 C32 117.2(2)
C32 C31 C30 120.7(2)
C34 C33 C38 119.9(2)
C32 C33 C34 117.5(2)
C32 C33 C38 122.4(2)
C17 C20 H20 107.6
C17 C20 C22 111.9(2)
C21 C20 H20 107.6
C21 C20 C17 111.6(2)
C21 C20 C22 110.5(2)
C22 C20 H20 107.6
C14 C13 C17 99.5(2)
C12 C13 C14 106.2(2)
C12 C13 C17 118.0(2)
C18 C13 C14 112.5(2)
C18 C13 C17 109.5(2)
C18 C13 C12 110.6(2)
C34 C35 H35 120.5
C36 C35 C34 119.1(2)
C36 C35 H35 120.5
C15 C16 H16A 110.4
C15 C16 H16B 110.4
H16A C16 H16B 108.6
C17 C16 C15 106.7(2)
C17 C16 H16A 110.4
C17 C16 H16B 110.4
C31 C36 H36 119.1
C35 C36 C31 121.9(2)
C35 C36 H36 119.1
C24 C25 H25 107.3
C26 C25 H25 107.3
C26 C25 C24 112.2(3)
C27 C25 H25 107.3
C27 C25 C24 111.3(3)
C27 C25 C26 111.1(3)
C8 C9 H9 106.3
C8 C9 C10 110.4(2)
C8 C9 C11 113.6(2)
C10 C9 H9 106.3
C11 C9 H9 106.3
C11 C9 C10 113.5(2)
C33 C32 C31 122.7(2)
O3 C32 C31 118.5(2)
O3 C32 C33 118.7(2)
C1 C10 C9 108.5(2)
C5 C10 C9 109.4(2)
C5 C10 C1 107.9(2)
C5 C10 C19 108.9(2)
C19 C10 C9 111.6(2)
C19 C10 C1 110.5(2)
C20 C17 C13 118.6(2)
C20 C17 C16 113.1(2)
C20 C17 H17 107.2
C13 C17 H17 107.2
C16 C17 C13 102.8(2)
C16 C17 H17 107.2
C10 C1 H1A 108.7
C10 C1 H1B 108.7
H1A C1 H1B 107.6
C2 C1 C10 114.4(2)
C2 C1 H1A 108.7
C2 C1 H1B 108.7
C6 C5 C10 122.9(2)
C6 C5 C4 121.0(2)
C4 C5 C10 116.1(2)
C20 C21 H21A 109.5
C20 C21 H21B 109.5
C20 C21 H21C 109.5
H21A C21 H21B 109.5
H21A C21 H21C 109.5
H21B C21 H21C 109.5
C13 C12 H12A 109.5
C13 C12 H12B 109.5
C13 C12 C11 110.8(2)
H12A C12 H12B 108.1
C11 C12 H12A 109.5
C11 C12 H12B 109.5
C20 C22 H22A 108.8
C20 C22 H22B 108.8
H22A C22 H22B 107.7
C23 C22 C20 113.9(2)
C23 C22 H22A 108.8
C23 C22 H22B 108.8
C3 C4 C5 111.6(2)
C3 C4 H4A 109.3
C3 C4 H4B 109.3
C5 C4 H4A 109.3
C5 C4 H4B 109.3
H4A C4 H4B 108.0
C3 C2 C1 110.3(2)
C3 C2 H2A 109.6
C3 C2 H2B 109.6
C1 C2 H2A 109.6
C1 C2 H2B 109.6
H2A C2 H2B 108.1
C25 C24 H24A 108.7
C25 C24 H24B 108.7
H24A C24 H24B 107.6
C23 C24 C25 114.4(2)
C23 C24 H24A 108.7
C23 C24 H24B 108.7
C9 C11 H11A 108.8
C9 C11 H11B 108.8
C12 C11 C9 114.0(2)
C12 C11 H11A 108.8
C12 C11 H11B 108.8
H11A C11 H11B 107.6
C22 C23 H23A 108.7
C22 C23 H23B 108.7
C24 C23 C22 114.2(2)
C24 C23 H23A 108.7
C24 C23 H23B 108.7
H23A C23 H23B 107.6
C25 C26 H26A 109.5
C25 C26 H26B 109.5
C25 C26 H26C 109.5
H26A C26 H26B 109.5
H26A C26 H26C 109.5
H26B C26 H26C 109.5
C34 O4 C39 117.1(2)
C32 O3 C37 113.8(2)
C13 C18 H18A 109.5
C13 C18 H18B 109.5
C13 C18 H18C 109.5
H18A C18 H18B 109.5
H18A C18 H18C 109.5
H18B C18 H18C 109.5
C10 C19 H19A 109.5
C10 C19 H19B 109.5
C10 C19 H19C 109.5
H19A C19 H19B 109.5
H19A C19 H19C 109.5
H19B C19 H19C 109.5
C33 C38 H38A 109.5
C33 C38 H38B 109.5
C33 C38 H38C 109.5
H38A C38 H38B 109.5
H38A C38 H38C 109.5
H38B C38 H38C 109.5
O3 C37 H37A 109.5
O3 C37 H37B 109.5
O3 C37 H37C 109.5
H37A C37 H37B 109.5
H37A C37 H37C 109.5
H37B C37 H37C 109.5
O4 C39 H39A 109.5
O4 C39 H39B 109.5
O4 C39 H39C 109.5
H39A C39 H39B 109.5
H39A C39 H39C 109.5
H39B C39 H39C 109.5
C25 C27 H27A 109.5
C25 C27 H27B 109.5
C25 C27 H27C 109.5
H27A C27 H27B 109.5
H27A C27 H27C 109.5
H27B C27 H27C 109.5

loop_
_geom_bond_atom_site_label_1
_geom_bond_atom_site_label_2
_geom_bond_distance
O1 C3 1.463(3)
O1 C28 1.348(3)
O2 C28 1.210(3)
C3 H3 1.0000
C3 C4 1.511(4)
C3 C2 1.514(4)
C30 H30 0.9500
C30 C29 1.338(3)
C30 C31 1.463(3)
C34 C33 1.399(4)
C34 C35 1.394(4)
C34 O4 1.374(3)
C8 H8 1.0000
C8 C14 1.522(3)
C8 C7 1.531(3)
C8 C9 1.535(4)
C14 H14 1.0000
C14 C15 1.526(4)
C14 C13 1.544(4)
C28 C29 1.475(4)
C29 H29 0.9500
C15 H15A 0.9900
C15 H15B 0.9900
C15 C16 1.549(3)
C7 H7A 0.9900
C7 H7B 0.9900
C7 C6 1.499(3)
C6 H6 0.9500
C6 C5 1.326(4)
C31 C36 1.401(4)
C31 C32 1.404(3)
C33 C32 1.394(3)
C33 C38 1.508(4)
C20 H20 1.0000
C20 C17 1.535(3)
C20 C21 1.532(4)
C20 C22 1.540(3)
C13 C17 1.564(3)
C13 C12 1.534(4)
C13 C18 1.527(4)
C35 H35 0.9500
C35 C36 1.381(3)
C16 H16A 0.9900
C16 H16B 0.9900
C16 C17 1.549(4)
C36 H36 0.9500
C25 H25 1.0000
C25 C24 1.526(4)
C25 C26 1.516(5)
C25 C27 1.512(4)
C9 H9 1.0000
C9 C10 1.562(3)
C9 C11 1.537(3)
C32 O3 1.388(3)
C10 C1 1.550(4)
C10 C5 1.533(4)
C10 C19 1.546(4)
C17 H17 1.0000
C1 H1A 0.9900
C1 H1B 0.9900
C1 C2 1.534(3)
C5 C4 1.518(3)
C21 H21A 0.9800
C21 H21B 0.9800
C21 H21C 0.9800
C12 H12A 0.9900
C12 H12B 0.9900
C12 C11 1.536(4)
C22 H22A 0.9900
C22 H22B 0.9900
C22 C23 1.523(4)
C4 H4A 0.9900
C4 H4B 0.9900
C2 H2A 0.9900
C2 H2B 0.9900
C24 H24A 0.9900
C24 H24B 0.9900
C24 C23 1.519(4)
C11 H11A 0.9900
C11 H11B 0.9900
C23 H23A 0.9900
C23 H23B 0.9900
C26 H26A 0.9800
C26 H26B 0.9800
C26 H26C 0.9800
O4 C39 1.426(3)
O3 C37 1.426(3)
C18 H18A 0.9800
C18 H18B 0.9800
C18 H18C 0.9800
C19 H19A 0.9800
C19 H19B 0.9800
C19 H19C 0.9800
C38 H38A 0.9800
C38 H38B 0.9800
C38 H38C 0.9800
C37 H37A 0.9800
C37 H37B 0.9800
C37 H37C 0.9800
C39 H39A 0.9800
C39 H39B 0.9800
C39 H39C 0.9800
C27 H27A 0.9800
C27 H27B 0.9800
C27 H27C 0.9800

loop_
_geom_hbond_atom_site_label_D
_geom_hbond_atom_site_label_H
_geom_hbond_atom_site_label_A
_geom_hbond_site_symmetry_A
_geom_hbond_distance_DH
_geom_hbond_distance_HA
_geom_hbond_distance_DA
_geom_hbond_angle_DHA
C4 H4A O2 1_555 0.99 2.58 3.104(3) 113
C30 H30 O2 1_555 0.95 2.56 2.881(3) 100
C30 H30 O3 1_555 0.95 2.45 2.814(3) 103
C38 H38B O3 1_555 0.98 2.44 2.870(3) 106
C21 H21A O3 3_466 0.98 2.57 3.399(3) 143
C36 H36 O3 4_656 0.95 2.51 3.431(3) 164
C22 H22B Cg1 3_466 0.99 2.77 3.756(3) 173

loop_
_geom_torsion_atom_site_label_1
_geom_torsion_atom_site_label_2
_geom_torsion_atom_site_label_3
_geom_torsion_atom_site_label_4
_geom_torsion
C(1) C(2) C(3) O(1) 178.2(2)
C(1) C(2) C(3) C(4) 57.2(3)
C(1) C(2) C(3) H(3) -64
C(1) C(10) C(19) H(19A) -172
C(1) C(10) C(19) H(19B) 68
C(1) C(10) C(19) H(19C) -52
C(10) C(1) C(2) C(3) -56.7(3)
C(10) C(5) C(6) C(7) 3.6(5)
C(10) C(9) C(11) C(12) 173.4(2)
C(10) C(1) C(2) H(2A) 64
C(10) C(1) C(2) H(2B) -177
C(10) C(5) C(6) H(6) -176
C(10) C(9) C(11) H(11A) -65
C(10) C(9) C(11) H(11B) 52
C(11) C(9) C(10) C(1) 65.2(3)
C(11) C(9) C(10) C(5) -177.3(2)
C(11) C(9) C(10) C(19) -56.7(3)
C(11) C(12) C(13) C(14) 59.5(3)
C(11) C(12) C(13) C(17) 170.1(2)
C(11) C(12) C(13) C(18) -62.8(3)
C(12) C(13) C(14) C(8) -61.6(3)
C(12) C(13) C(14) C(15) 169.6(2)
C(12) C(13) C(17) C(16) -156.9(2)
C(12) C(13) C(17) C(20) 77.4(3)
C(12) C(13) C(14) H(14) 57
C(12) C(13) C(17) H(17) -44
C(12) C(13) C(18) H(18A) 64
C(12) C(13) C(18) H(18B) -56
C(12) C(13) C(18) H(18C) -176
C(13) C(14) C(15) C(16) -32.0(3)
C(13) C(17) C(20) C(21) -65.2(3)
C(13) C(17) C(20) C(22) 170.5(2)
C(13) C(14) C(15) H(15A) -151
C(13) C(14) C(15) H(15B) 88
C(13) C(17) C(20) H(20) 53
C(14) C(8) C(9) C(10) -173.3(2)
C(14) C(8) C(9) C(11) -44.6(3)
C(14) C(13) C(17) C(16) -42.6(2)
C(14) C(13) C(17) C(20) -168.3(2)
C(14) C(15) C(16) C(17) 4.4(3)
C(14) C(8) C(9) H(9) 72
C(14) C(13) C(17) H(17) 70
C(14) C(13) C(18) H(18A) -54
C(14) C(13) C(18) H(18B) -174
C(14) C(13) C(18) H(18C) 66
C(14) C(15) C(16) H(16A) 124
C(14) C(15) C(16) H(16B) -116
C(15) C(16) C(17) C(13) 24.1(3)
C(15) C(16) C(17) C(20) 153.3(2)
C(15) C(16) C(17) H(17) -89
C(16) C(17) C(20) C(21) 174.2(2)
C(16) C(17) C(20) C(22) 49.9(3)
C(16) C(17) C(20) H(20) -68
C(17) C(13) C(14) C(8) 175.3(2)
C(17) C(13) C(14) C(15) 46.5(3)
C(17) C(20) C(22) C(23) -166.9(2)
C(17) C(13) C(14) H(14) -66
C(17) C(13) C(18) H(18A) -164
C(17) C(13) C(18) H(18B) 76
C(17) C(13) C(18) H(18C) -44
C(17) C(20) C(21) H(21A) -48
C(17) C(20) C(21) H(21B) -168
C(17) C(20) C(21) H(21C) 72
C(17) C(20) C(22) H(22A) -45
C(17) C(20) C(22) H(22B) 72
C(18) C(13) C(14) C(8) 59.5(3)
C(18) C(13) C(14) C(15) -69.3(3)
C(18) C(13) C(17) C(16) 75.4(2)
C(18) C(13) C(17) C(20) -50.3(3)
C(18) C(13) C(14) H(14) 178
C(18) C(13) C(17) H(17) -172
C(2) C(1) C(10) C(5) 50.6(3)
C(2) C(1) C(10) C(9) 169.0(2)
C(2) C(1) C(10) C(19) -68.4(3)
C(2) C(3) C(4) C(5) -55.3(3)
C(2) C(3) C(4) H(4A) -176
C(2) C(3) C(4) H(4B) 66
C(20) C(22) C(23) C(24) 172.8(3)
C(20) C(22) C(23) H(23A) -66
C(20) C(22) C(23) H(23B) 51
C(21) C(20) C(22) C(23) 68.1(3)
C(21) C(20) C(22) H(22A) -170
C(21) C(20) C(22) H(22B) -53
C(22) C(23) C(24) C(25) -175.9(3)
C(22) C(20) C(21) H(21A) 77
C(22) C(20) C(21) H(21B) -43
C(22) C(20) C(21) H(21C) -163
C(22) C(23) C(24) H(24A) 62
C(22) C(23) C(24) H(24B) -54
C(23) C(24) C(25) C(26) 66.4(4)
C(23) C(24) C(25) C(27) -168.4(3)
C(23) C(24) C(25) H(25) -51
C(24) C(25) C(26) H(26A) -58
C(24) C(25) C(26) H(26B) -178
C(24) C(25) C(26) H(26C) 62
C(24) C(25) C(27) H(27A) -67
C(24) C(25) C(27) H(27B) 173
C(24) C(25) C(27) H(27C) 53
C(26) C(25) C(27) H(27A) 59
C(26) C(25) C(27) H(27B) -61
C(26) C(25) C(27) H(27C) 179
C(27) C(25) C(26) H(26A) 177
C(27) C(25) C(26) H(26B) 57
C(27) C(25) C(26) H(26C) -63
C(28) O(1) C(3) C(2) 164.1(2)
C(28) O(1) C(3) C(4) -75.2(3)
C(28) C(29) C(30) C(31) -179.1(3)
C(28) O(1) C(3) H(3) 46
C(28) C(29) C(30) H(30) 1
C(29) C(30) C(31) C(32) -178.0(3)
C(29) C(30) C(31) C(36) 1.7(5)
C(3) O(1) C(28) O(2) 1.3(4)
C(3) O(1) C(28) C(29) -177.3(2)
C(3) C(4) C(5) C(6) -128.5(3)
C(3) C(4) C(5) C(10) 52.8(3)
C(30) C(31) C(32) O(3) 2.3(4)
C(30) C(31) C(32) C(33) 178.7(3)
C(30) C(31) C(36) C(35) -179.9(3)
C(30) C(31) C(36) H(36) 0
C(31) C(32) C(33) C(34) 1.9(4)
C(31) C(32) C(33) C(38) -174.4(3)
C(32) C(31) C(36) C(35) -0.2(4)
C(32) C(33) C(34) O(4) 179.8(2)
C(32) C(33) C(34) C(35) -1.5(4)
C(32) O(3) C(37) H(37A) 61
C(32) O(3) C(37) H(37B) -59
C(32) O(3) C(37) H(37C) -179
C(32) C(31) C(36) H(36) 180
C(32) C(33) C(38) H(38A) 134
C(32) C(33) C(38) H(38B) 14
C(32) C(33) C(38) H(38C) -106
C(33) C(34) C(35) C(36) 0.3(4)
C(33) C(34) C(35) H(35) -180
C(34) C(35) C(36) C(31) 0.6(4)
C(34) O(4) C(39) H(39A) -55
C(34) O(4) C(39) H(39B) -175
C(34) O(4) C(39) H(39C) 65
C(34) C(33) C(38) H(38A) -42
C(34) C(33) C(38) H(38B) -162
C(34) C(33) C(38) H(38C) 78
C(34) C(35) C(36) H(36) -179
C(36) C(31) C(32) O(3) -177.4(2)
C(36) C(31) C(32) C(33) -1.1(4)
C(37) O(3) C(32) C(31) -103.0(3)
C(37) O(3) C(32) C(33) 80.5(3)
C(38) C(33) C(34) O(4) -3.9(4)
C(38) C(33) C(34) C(35) 174.9(3)
C(39) O(4) C(34) C(33) 174.4(3)
C(39) O(4) C(34) C(35) -4.4(4)
C(4) C(5) C(6) C(7) -175.1(3)
C(4) C(5) C(10) C(1) -48.7(3)
C(4) C(5) C(10) C(9) -166.5(2)
C(4) C(5) C(10) C(19) 71.2(3)
C(4) C(5) C(6) H(6) 5
C(5) C(6) C(7) C(8) 12.4(4)
C(5) C(6) C(7) H(7A) -109
C(5) C(6) C(7) H(7B) 133
C(5) C(10) C(19) H(19A) 69
C(5) C(10) C(19) H(19B) -51
C(5) C(10) C(19) H(19C) -171
C(6) C(5) C(10) C(1) 132.6(3)
C(6) C(5) C(10) C(9) 14.8(4)
C(6) C(5) C(10) C(19) -107.5(3)
C(6) C(7) C(8) C(9) -45.6(3)
C(6) C(7) C(8) C(14) -167.4(2)
C(6) C(7) C(8) H(8) 73
C(7) C(8) C(9) C(10) 65.3(3)
C(7) C(8) C(9) C(11) -166.0(2)
C(7) C(8) C(14) C(13) 174.9(2)
C(7) C(8) C(14) C(15) -62.9(3)
C(7) C(8) C(9) H(9) -50
C(7) C(8) C(14) H(14) 57
C(8) C(9) C(10) C(1) -166.0(2)
C(8) C(9) C(10) C(5) -48.6(3)
C(8) C(9) C(10) C(19) 72.1(3)
C(8) C(9) C(11) C(12) 46.3(3)
C(8) C(14) C(15) C(16) -159.4(2)
C(8) C(9) C(11) H(11A) 168
C(8) C(9) C(11) H(11B) -75
C(8) C(14) C(15) H(15A) 81
C(8) C(14) C(15) H(15B) -40
C(9) C(8) C(14) C(13) 54.4(3)
C(9) C(8) C(14) C(15) 176.6(2)
C(9) C(11) C(12) C(13) -54.8(3)
C(9) C(8) C(14) H(14) -64
C(9) C(10) C(19) H(19A) -52
C(9) C(10) C(19) H(19B) -172
C(9) C(10) C(19) H(19C) 68
C(9) C(11) C(12) H(12A) 66
C(9) C(11) C(12) H(12B) -176
H(11A) C(11) C(12) C(13) -176
H(11A) C(11) C(12) H(12A) -55
H(11A) C(11) C(12) H(12B) 63
H(11B) C(11) C(12) C(13) 67
H(11B) C(11) C(12) H(12A) -172
H(11B) C(11) C(12) H(12B) -54
H(12A) C(12) C(13) C(14) -61
H(12A) C(12) C(13) C(17) 49
H(12A) C(12) C(13) C(18) 176
H(12B) C(12) C(13) C(14) -180
H(12B) C(12) C(13) C(17) -69
H(12B) C(12) C(13) C(18) 58
H(14) C(14) C(15) C(16) 81
H(14) C(14) C(15) H(15A) -38
H(14) C(14) C(15) H(15B) -159
H(15A) C(15) C(16) C(17) 124
H(15A) C(15) C(16) H(16A) -116
H(15A) C(15) C(16) H(16B) 4
H(15B) C(15) C(16) C(17) -115
H(15B) C(15) C(16) H(16A) 5
H(15B) C(15) C(16) H(16B) 125
H(16A) C(16) C(17) C(13) -96
H(16A) C(16) C(17) C(20) 33
H(16A) C(16) C(17) H(17) 151
H(16B) C(16) C(17) C(13) 144
H(16B) C(16) C(17) C(20) -87
H(16B) C(16) C(17) H(17) 31
H(17) C(17) C(20) C(21) 56
H(17) C(17) C(20) C(22) -68
H(17) C(17) C(20) H(20) 174
H(1A) C(1) C(2) C(3) -178
H(1A) C(1) C(2) H(2A) -58
H(1A) C(1) C(2) H(2B) 61
H(1A) C(1) C(10) C(5) 172
H(1A) C(1) C(10) C(9) -69
H(1A) C(1) C(10) C(19) 53
H(1B) C(1) C(2) C(3) 65
H(1B) C(1) C(2) H(2A) -174
H(1B) C(1) C(2) H(2B) -56
H(1B) C(1) C(10) C(5) -71
H(1B) C(1) C(10) C(9) 47
H(1B) C(1) C(10) C(19) 170
H(20) C(20) C(21) H(21A) -166
H(20) C(20) C(21) H(21B) 74
H(20) C(20) C(21) H(21C) -46
H(20) C(20) C(22) C(23) -49
H(20) C(20) C(22) H(22A) 73
H(20) C(20) C(22) H(22B) -170
H(22A) C(22) C(23) C(24) 51
H(22A) C(22) C(23) H(23A) 173
H(22A) C(22) C(23) H(23B) -70
H(22B) C(22) C(23) C(24) -66
H(22B) C(22) C(23) H(23A) 56
H(22B) C(22) C(23) H(23B) 173
H(23A) C(23) C(24) C(25) 63
H(23A) C(23) C(24) H(24A) -59
H(23A) C(23) C(24) H(24B) -176
H(23B) C(23) C(24) C(25) -54
H(23B) C(23) C(24) H(24A) -176
H(23B) C(23) C(24) H(24B) 67
H(24A) C(24) C(25) C(26) -172
H(24A) C(24) C(25) C(27) -47
H(24A) C(24) C(25) H(25) 70
H(24B) C(24) C(25) C(26) -55
H(24B) C(24) C(25) C(27) 70
H(24B) C(24) C(25) H(25) -173
H(25) C(25) C(26) H(26A) 60
H(25) C(25) C(26) H(26B) -60
H(25) C(25) C(26) H(26C) 180
H(25) C(25) C(27) H(27A) 176
H(25) C(25) C(27) H(27B) 56
H(25) C(25) C(27) H(27C) -64
H(29) C(29) C(30) C(31) 1
H(29) C(29) C(30) H(30) -179
H(2A) C(2) C(3) O(1) 57
H(2A) C(2) C(3) C(4) -63
H(2A) C(2) C(3) H(3) 176
H(2B) C(2) C(3) O(1) -61
H(2B) C(2) C(3) C(4) 178
H(2B) C(2) C(3) H(3) 57
H(3) C(3) C(4) C(5) 66
H(3) C(3) C(4) H(4A) -55
H(3) C(3) C(4) H(4B) -173
H(30) C(30) C(31) C(32) 2
H(30) C(30) C(31) C(36) -178
H(35) C(35) C(36) C(31) -179
H(35) C(35) C(36) H(36) 1
H(4A) C(4) C(5) C(6) -7
H(4A) C(4) C(5) C(10) 174
H(4B) C(4) C(5) C(6) 111
H(4B) C(4) C(5) C(10) -68
H(6) C(6) C(7) C(8) -168
H(6) C(6) C(7) H(7A) 71
H(6) C(6) C(7) H(7B) -47
H(7A) C(7) C(8) C(9) 76
H(7A) C(7) C(8) C(14) -46
H(7A) C(7) C(8) H(8) -166
H(7B) C(7) C(8) C(9) -167
H(7B) C(7) C(8) C(14) 72
H(7B) C(7) C(8) H(8) -48
H(8) C(8) C(9) C(10) -53
H(8) C(8) C(9) C(11) 75
H(8) C(8) C(9) H(9) -168
H(8) C(8) C(14) C(13) -66
H(8) C(8) C(14) C(15) 57
H(8) C(8) C(14) H(14) 176
H(9) C(9) C(10) C(1) -51
H(9) C(9) C(10) C(5) 66
H(9) C(9) C(10) C(19) -173
H(9) C(9) C(11) C(12) -70
H(9) C(9) C(11) H(11A) 51
H(9) C(9) C(11) H(11B) 168
O(1) C(3) C(4) C(5) -173.1(2)
O(1) C(28) C(29) C(30) -179.8(3)
O(1) C(3) C(4) H(4A) 66
O(1) C(3) C(4) H(4B) -52
O(1) C(28) C(29) H(29) 0
O(2) C(28) C(29) C(30) 1.7(5)
O(2) C(28) C(29) H(29) -178
O(3) C(32) C(33) C(34) 178.3(2)
O(3) C(32) C(33) C(38) 2.0(4)
O(4) C(34) C(35) C(36) 178.9(3)
O(4) C(34) C(35) H(35) -1
